data_4077245
loop_
_publ_author_name
'Lu, Zhiping'
'Yap, Glenn P. A.'
'Richeson, Darrin S.'

_publ_section_title
;
 Tetrasubstituted Guanidinate Anions as Supporting Ligands in
 Organoyttrium Chemistry
;
_journal_issue 4
_journal_name_full Organometallics
_journal_page_first 706
_journal_paper_doi 10.1021/om0009029
_journal_volume 20
_journal_year 2001
_chemical_formula_sum 'C30 H73 N6 Si4 Y'
_chemical_formula_weight 719.21
_chemical_name_systematic
; 
 ? 
;
_space_group_IT_number 33
_symmetry_cell_setting orthorhombic
_symmetry_space_group_name_Hall 'P 2c -2n'
_symmetry_space_group_name_H-M 'P n a 21'
_atom_sites_solution_hydrogens geom
_atom_sites_solution_primary direct
_atom_sites_solution_secondary difmap
_audit_creation_method SHELXL-97
_cell_angle_alpha 90.00
_cell_angle_beta 90.00
_cell_angle_gamma 90.00
_cell_formula_units_Z 8
_cell_length_a 18.228(4)
_cell_length_b 13.678(4)
_cell_length_c 34.896(9)
_cell_measurement_reflns_used 'reflections from 60 data frames'
_cell_measurement_temperature 203(2)
_cell_measurement_theta_max 28.29
_cell_measurement_theta_min 1.47
_cell_volume 8700(4)
_computing_cell_refinement 'Bruker SMART'
_computing_data_collection 'Bruker SMART'
_computing_data_reduction 'Bruker SHELXTL'
_computing_molecular_graphics 'Bruker SHELXTL'
_computing_publication_material 'Bruker SHELXTL'
_computing_structure_refinement 'SHELXL-97 (Sheldrick, 1997)'
_computing_structure_solution 'SHELXS-97 (Sheldrick, 1990)'
_diffrn_ambient_temperature 203(2)
_diffrn_measured_fraction_theta_full 0.989
_diffrn_measured_fraction_theta_max 0.989
_diffrn_measurement_device_type 'CCD area detector'
_diffrn_measurement_method 'phi and omega scans'
_diffrn_radiation_monochromator graphite
_diffrn_radiation_source 'fine-focus sealed tube'
_diffrn_radiation_type MoK\a
_diffrn_radiation_wavelength 0.71073
_diffrn_reflns_av_R_equivalents 0.1687
_diffrn_reflns_av_sigmaI/netI 0.5130
_diffrn_reflns_limit_h_max 17
_diffrn_reflns_limit_h_min 0
_diffrn_reflns_limit_k_max 13
_diffrn_reflns_limit_k_min 0
_diffrn_reflns_limit_l_max 34
_diffrn_reflns_limit_l_min -34
_diffrn_reflns_number 25948
_diffrn_reflns_theta_full 20.81
_diffrn_reflns_theta_max 20.81
_diffrn_reflns_theta_min 1.60
_diffrn_standards_decay_% <1
_diffrn_standards_number '50 standard frames at start and end'
_exptl_absorpt_coefficient_mu 1.476
_exptl_absorpt_correction_T_max 0.928078
_exptl_absorpt_correction_T_min 0.445844
_exptl_absorpt_correction_type multi-scan
_exptl_absorpt_process_details 'Blessing,R., Acta Cryst. (1995) A51 33-38.'
_exptl_crystal_colour colourless
_exptl_crystal_density_diffrn 1.098
_exptl_crystal_density_method 'not measured'
_exptl_crystal_description plate
_exptl_crystal_F_000 3120
_exptl_crystal_size_max 0.40
_exptl_crystal_size_mid 0.30
_exptl_crystal_size_min 0.15
_refine_diff_density_max 0.601
_refine_diff_density_min -0.652
_refine_diff_density_rms 0.078
_refine_ls_abs_structure_details 'Flack H D (1983), Acta Cryst. A39, 876-881'
_refine_ls_abs_structure_Flack 0.027(8)
_refine_ls_extinction_method none
_refine_ls_goodness_of_fit_ref 1.054
_refine_ls_hydrogen_treatment mixed
_refine_ls_matrix_type full
_refine_ls_number_parameters 739
_refine_ls_number_reflns 8476
_refine_ls_number_restraints 586
_refine_ls_restrained_S_all 1.046
_refine_ls_R_factor_all 0.1330
_refine_ls_R_factor_gt 0.0646
_refine_ls_shift/su_max 0.014
_refine_ls_shift/su_mean 0.001
_refine_ls_structure_factor_coef Fsqd
_refine_ls_weighting_details 'calc w=1/[\s^2^(Fo^2^)+(0.0300P)^2^+0.0000P] where P=(Fo^2^+2Fc^2^)/3'
_refine_ls_weighting_scheme calc
_refine_ls_wR_factor_gt 0.0981
_refine_ls_wR_factor_ref 0.1131
_reflns_number_gt 4821
_reflns_number_total 8476
_reflns_threshold_expression >2sigma(I)
_cod_data_source_file om0009029.cif
_cod_data_source_block dr239b
_cod_depositor_comments
;
The following automatic conversions were performed:

'_symmetry_cell_setting' value 'Orthorhombic' changed to
'orthorhombic' according to
/home/saulius/struct/CIF-dictionaries/cif_core.dic dictionary named
'cif_core.dic' version 2.4.2 from 2011-04-26.

Automatic conversion script
Id: cif_fix_values 1715 2011-07-08 13:25:40Z adriana 
;
_cod_original_sg_symbol_H-M Pna2(1)
_cod_database_code 4077245

loop_
_symmetry_equiv_pos_as_xyz
'x, y, z'
'-x, -y, z+1/2'
'x+1/2, -y+1/2, z'
'-x+1/2, y+1/2, z+1/2'

loop_
_atom_site_label
_atom_site_type_symbol
_atom_site_fract_x
_atom_site_fract_y
_atom_site_fract_z
_atom_site_U_iso_or_equiv
_atom_site_adp_type
_atom_site_occupancy
_atom_site_symmetry_multiplicity
_atom_site_calc_flag
_atom_site_refinement_flags
Y1 Y 0.60102(7) 0.59165(8) 0.24748(4) 0.0360(4) Uani 1 1 d DU
Y2 Y 0.12164(7) 0.54361(8) 0.47069(4) 0.0327(4) Uani 1 1 d DU
N1 N 0.6238(5) 0.7647(6) 0.2429(3) 0.041(2) Uani 1 1 d U
N2 N 0.6025(5) 0.6745(7) 0.1891(3) 0.033(2) Uani 1 1 d U
N3 N 0.6390(5) 0.8457(7) 0.1817(2) 0.031(2) Uani 1 1 d U
N4 N 0.6469(5) 0.4365(7) 0.2303(2) 0.029(2) Uani 1 1 d U
N5 N 0.7026(5) 0.5201(7) 0.2766(3) 0.032(2) Uani 1 1 d U
N6 N 0.7411(5) 0.3536(7) 0.2662(2) 0.028(2) Uani 1 1 d U
N7 N 0.1524(5) 0.6294(7) 0.5265(3) 0.032(2) Uani 1 1 d U
N8 N 0.0788(5) 0.7003(7) 0.4833(3) 0.029(2) Uani 1 1 d U
N9 N 0.1207(5) 0.8003(6) 0.5371(3) 0.032(2) Uani 1 1 d U
N10 N 0.0268(5) 0.4563(7) 0.4396(3) 0.034(2) Uani 1 1 d U
N11 N 0.0814(5) 0.3897(6) 0.4917(3) 0.028(2) Uani 1 1 d U
N12 N -0.0185(5) 0.2987(6) 0.4619(2) 0.030(2) Uani 1 1 d U
Si1 Si 0.7324(2) 0.8576(3) 0.17065(12) 0.0410(11) Uani 1 1 d U
Si2 Si 0.5689(2) 0.9254(3) 0.16816(12) 0.0435(11) Uani 1 1 d U
Si3 Si 0.7104(2) 0.2746(3) 0.30247(11) 0.0444(12) Uani 1 1 d U
Si4 Si 0.8240(2) 0.3418(3) 0.24123(12) 0.0436(11) Uani 1 1 d U
Si5 Si 0.1970(2) 0.8779(3) 0.52840(12) 0.0477(12) Uani 1 1 d U
Si6 Si 0.0513(2) 0.8249(3) 0.56979(12) 0.0507(12) Uani 1 1 d U
Si7 Si 0.0070(2) 0.1968(3) 0.43441(12) 0.0440(11) Uani 1 1 d U
Si8 Si -0.1028(2) 0.3149(3) 0.48506(10) 0.0433(11) Uani 1 1 d U
C1 C 0.4902(4) 0.5828(4) 0.2807(2) 0.056(3) Uani 1 1 d DU
C2 C 0.4563(4) 0.4845(6) 0.2804(3) 0.096(5) Uani 1 1 d DU
H2A H 0.4101 0.4865 0.2943 0.144 Uiso 1 1 calc R
H2B H 0.4890 0.4381 0.2927 0.144 Uiso 1 1 calc R
H2C H 0.4474 0.4645 0.2542 0.144 Uiso 1 1 calc R
C3 C 0.5002(5) 0.6101(8) 0.3218(2) 0.090(5) Uani 1 1 d DU
H3A H 0.4538 0.6038 0.3351 0.135 Uiso 1 1 calc R
H3B H 0.5172 0.6771 0.3234 0.135 Uiso 1 1 calc R
H3C H 0.5361 0.5670 0.3334 0.135 Uiso 1 1 calc R
C4 C 0.4350(4) 0.6513(7) 0.2645(3) 0.106(6) Uani 1 1 d DU
H4A H 0.3889 0.6438 0.2781 0.159 Uiso 1 1 calc R
H4B H 0.4278 0.6369 0.2376 0.159 Uiso 1 1 calc R
H4C H 0.4524 0.7180 0.2673 0.159 Uiso 1 1 calc R
C5 C 0.6346(8) 0.8533(9) 0.2638(3) 0.056(4) Uani 1 1 d U
H5A H 0.6502 0.9051 0.2458 0.067 Uiso 1 1 calc R
C6 C 0.5628(9) 0.8864(10) 0.2840(4) 0.111(6) Uani 1 1 d U
H6A H 0.5243 0.8943 0.2651 0.167 Uiso 1 1 calc R
H6B H 0.5712 0.9482 0.2970 0.167 Uiso 1 1 calc R
H6C H 0.5482 0.8374 0.3026 0.167 Uiso 1 1 calc R
C7 C 0.6917(9) 0.8419(10) 0.2938(4) 0.099(6) Uani 1 1 d U
H7A H 0.7373 0.8208 0.2821 0.149 Uiso 1 1 calc R
H7B H 0.6759 0.7935 0.3123 0.149 Uiso 1 1 calc R
H7C H 0.6993 0.9040 0.3066 0.149 Uiso 1 1 calc R
C8 C 0.5967(7) 0.6603(8) 0.1483(3) 0.038(3) Uani 1 1 d U
H8A H 0.5959 0.7253 0.1359 0.045 Uiso 1 1 calc R
C9 C 0.5238(6) 0.6098(9) 0.1402(3) 0.059(4) Uani 1 1 d U
H9A H 0.4841 0.6477 0.1513 0.088 Uiso 1 1 calc R
H9B H 0.5242 0.5449 0.1515 0.088 Uiso 1 1 calc R
H9C H 0.5166 0.6045 0.1128 0.088 Uiso 1 1 calc R
C10 C 0.6605(6) 0.6045(9) 0.1328(4) 0.063(4) Uani 1 1 d U
H10A H 0.7056 0.6392 0.1386 0.094 Uiso 1 1 calc R
H10B H 0.6555 0.5979 0.1052 0.094 Uiso 1 1 calc R
H10C H 0.6620 0.5401 0.1444 0.094 Uiso 1 1 calc R
C11 C 0.6202(5) 0.7624(6) 0.2060(3) 0.030(2) Uani 1 1 d DU
C12 C 0.7844(6) 0.7612(9) 0.1949(4) 0.071(4) Uani 1 1 d U
H12A H 0.7757 0.7649 0.2223 0.107 Uiso 1 1 calc R
H12B H 0.8363 0.7698 0.1898 0.107 Uiso 1 1 calc R
H12C H 0.7687 0.6979 0.1854 0.107 Uiso 1 1 calc R
C13 C 0.7509(7) 0.8456(9) 0.1175(3) 0.066(4) Uani 1 1 d U
H13A H 0.7334 0.7826 0.1086 0.099 Uiso 1 1 calc R
H13B H 0.8032 0.8507 0.1129 0.099 Uiso 1 1 calc R
H13C H 0.7256 0.8973 0.1039 0.099 Uiso 1 1 calc R
C14 C 0.7691(7) 0.9780(9) 0.1871(4) 0.077(5) Uani 1 1 d U
H14A H 0.7598 0.9857 0.2143 0.116 Uiso 1 1 calc R
H14B H 0.7452 1.0303 0.1732 0.116 Uiso 1 1 calc R
H14C H 0.8216 0.9805 0.1825 0.116 Uiso 1 1 calc R
C15 C 0.5808(7) 0.9578(9) 0.1176(3) 0.057(4) Uani 1 1 d U
H15A H 0.5811 0.8988 0.1022 0.085 Uiso 1 1 calc R
H15B H 0.6270 0.9921 0.1144 0.085 Uiso 1 1 calc R
H15C H 0.5407 0.9996 0.1096 0.085 Uiso 1 1 calc R
C16 C 0.5688(7) 1.0416(8) 0.1968(4) 0.073(4) Uani 1 1 d U
H16A H 0.5624 1.0263 0.2238 0.109 Uiso 1 1 calc R
H16B H 0.5289 1.0831 0.1883 0.109 Uiso 1 1 calc R
H16C H 0.6151 1.0754 0.1932 0.109 Uiso 1 1 calc R
C17 C 0.4794(6) 0.8619(8) 0.1740(4) 0.057(4) Uani 1 1 d U
H17A H 0.4798 0.8016 0.1594 0.086 Uiso 1 1 calc R
H17B H 0.4403 0.9038 0.1648 0.086 Uiso 1 1 calc R
H17C H 0.4715 0.8472 0.2009 0.086 Uiso 1 1 calc R
C18 C 0.6257(7) 0.3457(9) 0.2099(3) 0.040(3) Uani 1 1 d U
H18A H 0.6465 0.2896 0.2241 0.048 Uiso 1 1 calc R
C19 C 0.5438(6) 0.3356(9) 0.2101(4) 0.058(4) Uani 1 1 d U
H19A H 0.5301 0.2758 0.1970 0.086 Uiso 1 1 calc R
H19B H 0.5220 0.3911 0.1971 0.086 Uiso 1 1 calc R
H19C H 0.5264 0.3332 0.2363 0.086 Uiso 1 1 calc R
C20 C 0.6541(7) 0.3413(9) 0.1693(3) 0.065(4) Uani 1 1 d U
H20A H 0.7071 0.3480 0.1695 0.097 Uiso 1 1 calc R
H20B H 0.6327 0.3940 0.1545 0.097 Uiso 1 1 calc R
H20C H 0.6408 0.2791 0.1580 0.097 Uiso 1 1 calc R
C21 C 0.7568(7) 0.5349(9) 0.3068(3) 0.039(3) Uani 1 1 d U
H21A H 0.7823 0.4722 0.3116 0.047 Uiso 1 1 calc R
C22 C 0.7166(7) 0.5652(8) 0.3436(3) 0.055(4) Uani 1 1 d U
H22A H 0.6812 0.5153 0.3504 0.083 Uiso 1 1 calc R
H22B H 0.6914 0.6268 0.3393 0.083 Uiso 1 1 calc R
H22C H 0.7518 0.5728 0.3642 0.083 Uiso 1 1 calc R
C23 C 0.8120(7) 0.6095(9) 0.2962(4) 0.056(4) Uani 1 1 d U
H23A H 0.8377 0.5889 0.2733 0.084 Uiso 1 1 calc R
H23B H 0.8469 0.6172 0.3170 0.084 Uiso 1 1 calc R
H23C H 0.7877 0.6714 0.2915 0.084 Uiso 1 1 calc R
C24 C 0.6936(5) 0.4338(6) 0.2588(3) 0.028(2) Uani 1 1 d DU
C25 C 0.6137(7) 0.3028(10) 0.3126(3) 0.071(4) Uani 1 1 d U
H25A H 0.6094 0.3704 0.3207 0.107 Uiso 1 1 calc R
H25B H 0.5960 0.2603 0.3329 0.107 Uiso 1 1 calc R
H25C H 0.5846 0.2924 0.2897 0.107 Uiso 1 1 calc R
C26 C 0.7652(7) 0.2853(10) 0.3475(3) 0.068(4) Uani 1 1 d U
H26A H 0.7637 0.3524 0.3565 0.103 Uiso 1 1 calc R
H26B H 0.8156 0.2666 0.3424 0.103 Uiso 1 1 calc R
H26C H 0.7446 0.2426 0.3669 0.103 Uiso 1 1 calc R
C27 C 0.7164(8) 0.1440(9) 0.2865(4) 0.089(5) Uani 1 1 d U
H27A H 0.6884 0.1355 0.2631 0.133 Uiso 1 1 calc R
H27B H 0.6967 0.1018 0.3063 0.133 Uiso 1 1 calc R
H27C H 0.7673 0.1270 0.2818 0.133 Uiso 1 1 calc R
C28 C 0.9020(6) 0.3402(9) 0.2750(3) 0.070(4) Uani 1 1 d U
H28A H 0.9011 0.3990 0.2905 0.105 Uiso 1 1 calc R
H28B H 0.9476 0.3374 0.2607 0.105 Uiso 1 1 calc R
H28C H 0.8982 0.2833 0.2914 0.105 Uiso 1 1 calc R
C29 C 0.8283(7) 0.2287(9) 0.2113(4) 0.068(4) Uani 1 1 d U
H29A H 0.8228 0.1717 0.2276 0.102 Uiso 1 1 calc R
H29B H 0.8752 0.2258 0.1982 0.102 Uiso 1 1 calc R
H29C H 0.7891 0.2299 0.1925 0.102 Uiso 1 1 calc R
C30 C 0.8339(7) 0.4469(9) 0.2087(3) 0.063(4) Uani 1 1 d U
H30A H 0.8322 0.5071 0.2233 0.095 Uiso 1 1 calc R
H30B H 0.7943 0.4465 0.1901 0.095 Uiso 1 1 calc R
H30C H 0.8806 0.4426 0.1954 0.095 Uiso 1 1 calc R
C31 C 0.2231(4) 0.5393(4) 0.4295(2) 0.051(3) Uani 1 1 d DU
C32 C 0.2246(5) 0.4487(7) 0.4062(3) 0.109(6) Uani 1 1 d DU
H32A H 0.2675 0.4492 0.3897 0.163 Uiso 1 1 calc R
H32B H 0.1806 0.4453 0.3905 0.163 Uiso 1 1 calc R
H32C H 0.2266 0.3923 0.4230 0.163 Uiso 1 1 calc R
C33 C 0.2226(6) 0.6228(8) 0.4023(3) 0.122(6) Uani 1 1 d DU
H33A H 0.2656 0.6193 0.3859 0.183 Uiso 1 1 calc R
H33B H 0.2233 0.6837 0.4165 0.183 Uiso 1 1 calc R
H33C H 0.1787 0.6199 0.3866 0.183 Uiso 1 1 calc R
C34 C 0.2935(3) 0.5438(9) 0.4507(3) 0.131(6) Uani 1 1 d DU
H34A H 0.3340 0.5420 0.4327 0.196 Uiso 1 1 calc R
H34B H 0.2969 0.4884 0.4679 0.196 Uiso 1 1 calc R
H34C H 0.2956 0.6040 0.4654 0.196 Uiso 1 1 calc R
C35 C 0.1960(7) 0.6280(9) 0.5617(4) 0.044(3) Uani 1 1 d U
H35A H 0.1935 0.6938 0.5735 0.053 Uiso 1 1 calc R
C36 C 0.1675(7) 0.5524(9) 0.5916(3) 0.060(4) Uani 1 1 d U
H36A H 0.1162 0.5652 0.5970 0.090 Uiso 1 1 calc R
H36B H 0.1958 0.5581 0.6150 0.090 Uiso 1 1 calc R
H36C H 0.1727 0.4869 0.5813 0.090 Uiso 1 1 calc R
C37 C 0.2756(6) 0.6051(9) 0.5535(3) 0.061(4) Uani 1 1 d U
H37A H 0.2944 0.6509 0.5347 0.091 Uiso 1 1 calc R
H37B H 0.2797 0.5391 0.5436 0.091 Uiso 1 1 calc R
H37C H 0.3039 0.6107 0.5769 0.091 Uiso 1 1 calc R
C38 C 0.0410(7) 0.7826(8) 0.4656(4) 0.051(4) Uani 1 1 d U
H38A H 0.0555 0.8435 0.4789 0.061 Uiso 1 1 calc R
C39 C -0.0425(6) 0.7660(9) 0.4714(4) 0.085(5) Uani 1 1 d U
H39A H -0.0531 0.7604 0.4985 0.128 Uiso 1 1 calc R
H39B H -0.0572 0.7064 0.4584 0.128 Uiso 1 1 calc R
H39C H -0.0695 0.8208 0.4608 0.128 Uiso 1 1 calc R
C40 C 0.0582(8) 0.7930(9) 0.4231(4) 0.081(5) Uani 1 1 d U
H40A H 0.1105 0.8027 0.4197 0.121 Uiso 1 1 calc R
H40B H 0.0319 0.8488 0.4128 0.121 Uiso 1 1 calc R
H40C H 0.0431 0.7342 0.4097 0.121 Uiso 1 1 calc R
C41 C 0.1157(6) 0.7095(6) 0.5160(3) 0.023(2) Uani 1 1 d DU
C42 C 0.2397(6) 0.8433(9) 0.4819(4) 0.071(4) Uani 1 1 d U
H42A H 0.2566 0.7761 0.4832 0.107 Uiso 1 1 calc R
H42B H 0.2810 0.8860 0.4767 0.107 Uiso 1 1 calc R
H42C H 0.2038 0.8496 0.4616 0.107 Uiso 1 1 calc R
C43 C 0.1635(6) 1.0071(8) 0.5255(4) 0.065(4) Uani 1 1 d U
H43A H 0.1414 1.0255 0.5498 0.098 Uiso 1 1 calc R
H43B H 0.1274 1.0126 0.5053 0.098 Uiso 1 1 calc R
H43C H 0.2045 1.0502 0.5201 0.098 Uiso 1 1 calc R
C44 C 0.2643(6) 0.8715(8) 0.5679(4) 0.058(4) Uani 1 1 d U
H44A H 0.2406 0.8893 0.5918 0.087 Uiso 1 1 calc R
H44B H 0.3043 0.9163 0.5628 0.087 Uiso 1 1 calc R
H44C H 0.2832 0.8054 0.5699 0.087 Uiso 1 1 calc R
C45 C -0.0129(7) 0.9240(9) 0.5556(3) 0.056(4) Uani 1 1 d U
H45A H 0.0144 0.9840 0.5515 0.084 Uiso 1 1 calc R
H45B H -0.0487 0.9340 0.5758 0.084 Uiso 1 1 calc R
H45C H -0.0379 0.9058 0.5321 0.084 Uiso 1 1 calc R
C46 C 0.0919(7) 0.8626(9) 0.6157(3) 0.073(4) Uani 1 1 d U
H46A H 0.1212 0.9209 0.6119 0.110 Uiso 1 1 calc R
H46B H 0.1228 0.8105 0.6254 0.110 Uiso 1 1 calc R
H46C H 0.0532 0.8762 0.6340 0.110 Uiso 1 1 calc R
C47 C -0.0043(7) 0.7123(9) 0.5776(4) 0.083(5) Uani 1 1 d U
H47A H 0.0278 0.6591 0.5851 0.125 Uiso 1 1 calc R
H47B H -0.0294 0.6952 0.5540 0.125 Uiso 1 1 calc R
H47C H -0.0400 0.7241 0.5976 0.125 Uiso 1 1 calc R
C48 C -0.0204(7) 0.4556(9) 0.4065(3) 0.040(3) Uani 1 1 d U
H48A H -0.0501 0.3951 0.4078 0.048 Uiso 1 1 calc R
C49 C -0.0739(7) 0.5413(9) 0.4059(4) 0.071(4) Uani 1 1 d U
H49A H -0.1015 0.5425 0.4297 0.106 Uiso 1 1 calc R
H49B H -0.1074 0.5340 0.3845 0.106 Uiso 1 1 calc R
H49C H -0.0469 0.6020 0.4032 0.106 Uiso 1 1 calc R
C50 C 0.0230(7) 0.4507(10) 0.3704(3) 0.070(4) Uani 1 1 d U
H50A H 0.0558 0.3948 0.3714 0.105 Uiso 1 1 calc R
H50B H 0.0516 0.5101 0.3676 0.105 Uiso 1 1 calc R
H50C H -0.0099 0.4440 0.3488 0.105 Uiso 1 1 calc R
C51 C 0.0975(6) 0.3116(8) 0.5180(3) 0.033(3) Uani 1 1 d U
H51A H 0.0794 0.2498 0.5067 0.040 Uiso 1 1 calc R
C52 C 0.1789(6) 0.3033(8) 0.5230(3) 0.044(4) Uani 1 1 d U
H52A H 0.2017 0.2937 0.4981 0.065 Uiso 1 1 calc R
H52B H 0.1900 0.2480 0.5394 0.065 Uiso 1 1 calc R
H52C H 0.1977 0.3627 0.5345 0.065 Uiso 1 1 calc R
C53 C 0.0599(6) 0.3256(9) 0.5563(3) 0.045(4) Uani 1 1 d U
H53A H 0.0073 0.3296 0.5525 0.067 Uiso 1 1 calc R
H53B H 0.0773 0.3856 0.5681 0.067 Uiso 1 1 calc R
H53C H 0.0712 0.2707 0.5729 0.067 Uiso 1 1 calc R
C54 C 0.0309(5) 0.3827(6) 0.4651(3) 0.030(2) Uani 1 1 d DU
C55 C 0.1061(6) 0.2042(8) 0.4240(3) 0.051(4) Uani 1 1 d U
H55A H 0.1162 0.2638 0.4098 0.077 Uiso 1 1 calc R
H55B H 0.1207 0.1481 0.4088 0.077 Uiso 1 1 calc R
H55C H 0.1334 0.2047 0.4478 0.077 Uiso 1 1 calc R
C56 C -0.0452(7) 0.1857(9) 0.3905(3) 0.064(4) Uani 1 1 d U
H56A H -0.0971 0.1817 0.3965 0.095 Uiso 1 1 calc R
H56B H -0.0302 0.1271 0.3770 0.095 Uiso 1 1 calc R
H56C H -0.0363 0.2424 0.3745 0.095 Uiso 1 1 calc R
C57 C -0.0129(6) 0.0821(8) 0.4618(4) 0.066(4) Uani 1 1 d U
H57A H -0.0649 0.0789 0.4676 0.100 Uiso 1 1 calc R
H57B H 0.0148 0.0822 0.4855 0.100 Uiso 1 1 calc R
H57C H 0.0010 0.0258 0.4465 0.100 Uiso 1 1 calc R
C58 C -0.1801(6) 0.3104(9) 0.4508(3) 0.064(4) Uani 1 1 d U
H58A H -0.1806 0.2474 0.4381 0.096 Uiso 1 1 calc R
H58B H -0.1743 0.3618 0.4319 0.096 Uiso 1 1 calc R
H58C H -0.2259 0.3197 0.4645 0.096 Uiso 1 1 calc R
C59 C -0.1042(6) 0.4350(9) 0.5094(3) 0.064(4) Uani 1 1 d U
H59A H -0.0638 0.4387 0.5274 0.096 Uiso 1 1 calc R
H59B H -0.1502 0.4427 0.5230 0.096 Uiso 1 1 calc R
H59C H -0.0993 0.4867 0.4905 0.096 Uiso 1 1 calc R
C60 C -0.1186(6) 0.2213(9) 0.5219(3) 0.060(4) Uani 1 1 d U
H60A H -0.0786 0.2224 0.5403 0.090 Uiso 1 1 calc R
H60B H -0.1210 0.1574 0.5100 0.090 Uiso 1 1 calc R
H60C H -0.1644 0.2346 0.5350 0.090 Uiso 1 1 calc R

loop_
_atom_site_aniso_label
_atom_site_aniso_U_11
_atom_site_aniso_U_22
_atom_site_aniso_U_33
_atom_site_aniso_U_23
_atom_site_aniso_U_13
_atom_site_aniso_U_12
Y1 0.0478(9) 0.0262(8) 0.0341(8) 0.0041(8) -0.0026(9) -0.0005(7)
Y2 0.0402(8) 0.0238(7) 0.0342(8) -0.0028(8) -0.0051(9) 0.0011(7)
N1 0.079(7) 0.024(2) 0.020(4) -0.001(3) -0.018(6) -0.004(4)
N2 0.043(6) 0.031(4) 0.024(3) -0.005(3) -0.017(4) -0.003(5)
N3 0.044(4) 0.029(4) 0.021(5) 0.000(4) 0.007(4) 0.004(4)
N4 0.030(6) 0.031(3) 0.024(6) -0.001(3) 0.002(4) 0.002(4)
N5 0.044(5) 0.021(4) 0.031(5) 0.006(4) -0.004(4) -0.005(4)
N6 0.042(5) 0.027(4) 0.016(5) 0.002(4) 0.005(4) 0.002(4)
N7 0.040(6) 0.030(4) 0.026(4) 0.003(4) -0.008(4) 0.001(4)
N8 0.024(6) 0.029(3) 0.035(6) -0.002(3) -0.009(4) 0.004(3)
N9 0.040(5) 0.031(4) 0.025(5) -0.002(4) -0.007(4) 0.005(4)
N10 0.049(5) 0.031(5) 0.023(5) 0.005(3) -0.011(4) -0.008(4)
N11 0.033(6) 0.032(3) 0.020(5) 0.001(3) -0.006(4) -0.002(4)
N12 0.045(4) 0.030(4) 0.015(6) -0.002(4) 0.003(4) -0.006(3)
Si1 0.045(2) 0.033(3) 0.045(3) 0.002(2) 0.005(2) -0.001(2)
Si2 0.059(3) 0.025(3) 0.046(3) 0.003(2) -0.002(3) 0.006(2)
Si3 0.053(3) 0.031(2) 0.049(3) 0.017(2) 0.003(2) -0.001(2)
Si4 0.046(2) 0.039(3) 0.046(3) -0.004(2) 0.008(2) -0.002(2)
Si5 0.055(3) 0.030(3) 0.059(3) 0.001(2) -0.002(2) -0.006(2)
Si6 0.060(3) 0.041(3) 0.051(3) -0.008(2) 0.014(2) 0.005(2)
Si7 0.048(3) 0.032(2) 0.052(3) -0.009(2) -0.008(2) 0.005(2)
Si8 0.040(3) 0.063(3) 0.027(3) -0.0019(19) 0.002(2) -0.001(2)
C1 0.056(6) 0.049(7) 0.062(7) 0.005(6) 0.027(6) 0.017(5)
C2 0.075(11) 0.081(8) 0.133(15) -0.008(9) 0.027(10) -0.010(7)
C3 0.119(14) 0.100(13) 0.051(7) 0.007(9) 0.030(6) -0.008(11)
C4 0.057(8) 0.111(11) 0.151(14) 0.021(12) -0.018(9) 0.031(9)
C5 0.101(11) 0.038(6) 0.030(7) -0.015(6) 0.002(6) -0.017(9)
C6 0.165(13) 0.060(12) 0.108(15) -0.023(10) 0.080(11) -0.011(11)
C7 0.199(14) 0.048(11) 0.051(11) -0.018(9) -0.061(10) -0.024(11)
C8 0.069(8) 0.014(7) 0.029(4) -0.003(4) -0.012(8) -0.009(6)
C9 0.083(8) 0.048(11) 0.044(10) -0.010(8) -0.038(8) -0.021(8)
C10 0.092(9) 0.040(10) 0.056(9) -0.028(8) 0.010(8) -0.004(8)
C11 0.044(7) 0.026(4) 0.019(4) -0.003(3) -0.004(6) 0.003(5)
C12 0.047(8) 0.075(8) 0.090(10) 0.007(8) -0.033(9) 0.005(7)
C13 0.087(11) 0.054(10) 0.057(5) 0.007(7) 0.043(7) -0.002(9)
C14 0.077(10) 0.065(7) 0.090(11) -0.005(8) -0.015(10) -0.035(7)
C15 0.070(10) 0.049(9) 0.051(5) 0.023(6) -0.015(7) -0.001(8)
C16 0.108(12) 0.026(7) 0.084(9) -0.008(7) 0.020(10) 0.015(7)
C17 0.042(5) 0.037(8) 0.093(11) -0.001(8) 0.027(8) 0.025(5)
C18 0.059(7) 0.029(6) 0.033(6) 0.001(6) -0.017(7) 0.001(7)
C19 0.060(7) 0.046(10) 0.067(10) 0.002(9) -0.036(7) -0.009(8)
C20 0.115(11) 0.032(9) 0.047(7) -0.023(7) -0.001(8) 0.008(9)
C21 0.051(9) 0.027(8) 0.039(8) -0.007(6) -0.010(5) 0.005(5)
C22 0.085(11) 0.044(10) 0.038(7) -0.008(7) -0.010(6) 0.026(8)
C23 0.048(9) 0.053(10) 0.067(10) 0.018(8) -0.039(7) -0.007(6)
C24 0.033(6) 0.027(4) 0.025(7) 0.004(3) 0.001(4) -0.005(4)
C25 0.061(6) 0.091(11) 0.061(11) 0.020(9) 0.030(6) -0.006(8)
C26 0.096(10) 0.076(11) 0.034(7) 0.034(7) 0.000(7) 0.001(10)
C27 0.169(16) 0.033(5) 0.064(11) 0.008(6) 0.054(11) -0.010(8)
C28 0.042(6) 0.100(12) 0.067(10) -0.009(7) 0.003(6) 0.003(9)
C29 0.089(12) 0.071(7) 0.044(9) -0.022(6) 0.024(8) 0.020(9)
C30 0.091(11) 0.078(8) 0.021(8) 0.000(6) 0.036(7) -0.021(9)
C31 0.055(5) 0.044(7) 0.055(8) -0.015(5) 0.023(5) -0.008(6)
C32 0.118(14) 0.071(9) 0.138(15) -0.059(9) 0.059(10) -0.006(11)
C33 0.196(17) 0.085(9) 0.084(13) 0.021(8) 0.079(10) 0.011(13)
C34 0.045(5) 0.168(16) 0.179(18) -0.074(12) -0.004(7) 0.045(11)
C35 0.048(8) 0.045(9) 0.039(7) -0.004(5) -0.017(6) 0.014(7)
C36 0.079(10) 0.070(11) 0.031(8) 0.014(7) -0.023(7) 0.017(9)
C37 0.052(7) 0.063(11) 0.067(11) 0.004(9) -0.019(6) 0.030(8)
C38 0.069(7) 0.024(6) 0.060(7) -0.024(7) -0.055(8) 0.013(7)
C39 0.063(7) 0.067(11) 0.126(12) -0.028(12) -0.048(9) 0.046(8)
C40 0.147(13) 0.030(10) 0.065(8) 0.013(8) -0.050(9) -0.004(10)
C41 0.012(7) 0.031(4) 0.026(6) 0.000(4) 0.001(4) 0.000(4)
C42 0.028(8) 0.087(11) 0.098(8) -0.032(9) 0.018(6) -0.036(7)
C43 0.051(10) 0.035(5) 0.110(13) 0.005(8) -0.018(9) -0.002(5)
C44 0.048(8) 0.031(9) 0.096(9) 0.007(8) -0.016(7) -0.009(7)
C45 0.067(9) 0.040(7) 0.061(10) -0.020(7) 0.013(7) 0.014(6)
C46 0.098(12) 0.083(12) 0.039(6) -0.011(7) 0.011(6) 0.020(8)
C47 0.066(10) 0.050(7) 0.133(15) 0.010(9) 0.034(9) -0.001(6)
C48 0.047(9) 0.041(8) 0.033(6) 0.018(7) -0.017(4) -0.014(6)
C49 0.091(11) 0.047(9) 0.075(11) -0.002(8) -0.057(8) 0.007(7)
C50 0.094(11) 0.089(12) 0.027(6) 0.006(9) -0.007(7) -0.042(9)
C51 0.034(6) 0.028(6) 0.038(6) 0.003(5) -0.009(6) 0.013(7)
C52 0.041(6) 0.034(9) 0.056(10) -0.001(8) -0.012(6) 0.013(7)
C53 0.047(9) 0.059(10) 0.028(6) 0.016(7) -0.008(6) -0.016(8)
C54 0.031(6) 0.027(4) 0.031(8) 0.003(4) -0.010(5) 0.004(4)
C55 0.055(5) 0.051(9) 0.048(9) -0.007(7) 0.008(6) 0.014(6)
C56 0.078(9) 0.068(11) 0.045(7) -0.032(6) -0.004(7) -0.021(10)
C57 0.069(9) 0.034(5) 0.096(11) 0.002(7) -0.001(9) 0.000(7)
C58 0.050(6) 0.090(12) 0.052(9) -0.006(7) -0.009(6) 0.001(9)
C59 0.050(10) 0.074(7) 0.066(10) -0.023(6) -0.001(8) 0.019(8)
C60 0.035(9) 0.097(9) 0.049(9) 0.016(6) 0.005(6) -0.029(9)

loop_
_atom_type_symbol
_atom_type_description
_atom_type_scat_dispersion_real
_atom_type_scat_dispersion_imag
_atom_type_scat_source
C C 0.0033 0.0016 'International Tables Vol C Tables 4.2.6.8 and 6.1.1.4'
H H 0.0000 0.0000 'International Tables Vol C Tables 4.2.6.8 and 6.1.1.4'
N N 0.0061 0.0033 'International Tables Vol C Tables 4.2.6.8 and 6.1.1.4'
Si Si 0.0817 0.0704 'International Tables Vol C Tables 4.2.6.8 and 6.1.1.4'
Y Y -2.7962 3.5667 'International Tables Vol C Tables 4.2.6.8 and 6.1.1.4'

loop_
_geom_angle_atom_site_label_1
_geom_angle_atom_site_label_2
_geom_angle_atom_site_label_3
_geom_angle
N5 Y1 N2 125.2(3)
N5 Y1 C1 116.7(3)
N2 Y1 C1 118.1(3)
N5 Y1 N4 56.7(3)
N2 Y1 N4 102.2(3)
C1 Y1 N4 112.7(3)
N5 Y1 N1 107.8(3)
N2 Y1 N1 57.4(3)
C1 Y1 N1 103.5(3)
N4 Y1 N1 143.7(3)
N5 Y1 C24 28.9(3)
N2 Y1 C24 119.8(3)
C1 Y1 C24 114.56(17)
N4 Y1 C24 28.2(3)
N1 Y1 C24 132.1(3)
N5 Y1 C11 118.8(3)
N2 Y1 C11 29.7(3)
C1 Y1 C11 114.42(18)
N4 Y1 C11 125.5(3)
N1 Y1 C11 27.7(3)
C24 Y1 C11 131.0(3)
N8 Y2 N7 57.3(3)
N8 Y2 N11 131.5(3)
N7 Y2 N11 105.3(3)
N8 Y2 C31 113.9(3)
N7 Y2 C31 109.5(3)
N11 Y2 C31 114.6(3)
N8 Y2 N10 107.9(3)
N7 Y2 N10 144.1(3)
N11 Y2 N10 57.5(3)
C31 Y2 N10 106.4(3)
N8 Y2 C54 123.2(3)
N7 Y2 C54 127.0(3)
N11 Y2 C54 28.3(3)
C31 Y2 C54 114.19(17)
N10 Y2 C54 29.2(3)
N8 Y2 C41 28.6(3)
N7 Y2 C41 28.8(3)
N11 Y2 C41 123.0(3)
C31 Y2 C41 113.72(18)
N10 Y2 C41 130.4(3)
C54 Y2 C41 132.1(3)
C11 N1 C5 122.6(10)
C11 N1 Y1 91.9(6)
C5 N1 Y1 145.4(8)
C11 N2 C8 123.8(9)
C11 N2 Y1 93.1(5)
C8 N2 Y1 142.9(7)
C11 N3 Si1 115.4(7)
C11 N3 Si2 118.2(7)
Si1 N3 Si2 126.4(6)
C24 N4 C18 120.8(10)
C24 N4 Y1 93.6(6)
C18 N4 Y1 141.5(8)
C24 N5 C21 122.6(10)
C24 N5 Y1 94.1(6)
C21 N5 Y1 142.7(8)
C24 N6 Si4 120.4(7)
C24 N6 Si3 114.3(7)
Si4 N6 Si3 125.2(6)
C41 N7 C35 120.9(10)
C41 N7 Y2 93.6(6)
C35 N7 Y2 145.2(8)
C41 N8 C38 122.0(9)
C41 N8 Y2 94.6(6)
C38 N8 Y2 142.3(8)
C41 N9 Si6 117.0(7)
C41 N9 Si5 118.4(7)
Si6 N9 Si5 124.6(5)
C54 N10 C48 123.9(10)
C54 N10 Y2 91.9(6)
C48 N10 Y2 144.0(8)
C54 N11 C51 122.7(10)
C54 N11 Y2 93.7(6)
C51 N11 Y2 143.3(8)
C54 N12 Si8 113.9(6)
C54 N12 Si7 120.2(7)
Si8 N12 Si7 125.9(5)
N3 Si1 C12 109.5(5)
N3 Si1 C14 111.2(5)
C12 Si1 C14 107.9(6)
N3 Si1 C13 112.4(5)
C12 Si1 C13 107.3(6)
C14 Si1 C13 108.3(6)
N3 Si2 C15 109.0(5)
N3 Si2 C17 108.7(5)
C15 Si2 C17 108.9(6)
N3 Si2 C16 112.6(5)
C15 Si2 C16 107.9(6)
C17 Si2 C16 109.6(6)
N6 Si3 C25 108.4(5)
N6 Si3 C26 112.8(5)
C25 Si3 C26 109.5(6)
N6 Si3 C27 110.7(5)
C25 Si3 C27 108.2(7)
C26 Si3 C27 107.1(7)
N6 Si4 C30 108.7(5)
N6 Si4 C28 110.3(5)
C30 Si4 C28 109.1(6)
N6 Si4 C29 113.0(5)
C30 Si4 C29 107.3(6)
C28 Si4 C29 108.3(6)
N9 Si5 C44 111.3(5)
N9 Si5 C42 108.9(5)
C44 Si5 C42 111.1(6)
N9 Si5 C43 108.6(5)
C44 Si5 C43 107.5(6)
C42 Si5 C43 109.3(6)
N9 Si6 C46 109.4(5)
N9 Si6 C45 115.2(5)
C46 Si6 C45 106.3(6)
N9 Si6 C47 109.4(6)
C46 Si6 C47 108.9(7)
C45 Si6 C47 107.5(6)
N12 Si7 C56 113.0(5)
N12 Si7 C55 108.9(5)
C56 Si7 C55 110.6(6)
N12 Si7 C57 109.5(5)
C56 Si7 C57 105.1(6)
C55 Si7 C57 109.7(5)
N12 Si8 C60 111.8(5)
N12 Si8 C59 109.7(5)
C60 Si8 C59 107.2(6)
N12 Si8 C58 111.5(5)
C60 Si8 C58 108.1(6)
C59 Si8 C58 108.5(6)
C2 C1 C4 106.7(5)
C2 C1 C3 106.6(5)
C4 C1 C3 106.9(5)
C2 C1 Y1 114.0(4)
C4 C1 Y1 111.3(4)
C3 C1 Y1 111.1(4)
N1 C5 C7 111.7(12)
N1 C5 C6 111.3(12)
C7 C5 C6 107.5(12)
N2 C8 C10 111.7(11)
N2 C8 C9 107.9(10)
C10 C8 C9 112.4(10)
N1 C11 N2 117.4(7)
N1 C11 N3 123.1(10)
N2 C11 N3 119.3(9)
N1 C11 Y1 60.4(5)
N2 C11 Y1 57.2(4)
N3 C11 Y1 172.1(7)
N4 C18 C19 109.6(10)
N4 C18 C20 113.3(11)
C19 C18 C20 110.0(11)
N5 C21 C23 112.0(10)
N5 C21 C22 108.6(10)
C23 C21 C22 110.3(11)
N4 C24 N5 113.9(8)
N4 C24 N6 123.7(10)
N5 C24 N6 121.3(10)
N4 C24 Y1 58.3(5)
N5 C24 Y1 57.0(5)
N6 C24 Y1 177.8(8)
C34 C31 C32 107.1(5)
C34 C31 C33 107.0(5)
C32 C31 C33 107.0(5)
C34 C31 Y2 112.0(4)
C32 C31 Y2 111.8(4)
C33 C31 Y2 111.6(4)
N7 C35 C37 111.3(10)
N7 C35 C36 112.9(10)
C37 C35 C36 108.1(11)
N8 C38 C40 112.8(11)
N8 C38 C39 107.2(11)
C40 C38 C39 110.0(11)
N8 C41 N7 114.3(7)
N8 C41 N9 123.4(10)
N7 C41 N9 122.2(10)
N8 C41 Y2 56.8(5)
N7 C41 Y2 57.6(5)
N9 C41 Y2 172.8(7)
N10 C48 C50 111.1(10)
N10 C48 C49 112.8(11)
C50 C48 C49 111.3(11)
N11 C51 C52 109.4(10)
N11 C51 C53 112.2(10)
C52 C51 C53 110.9(10)
N11 C54 N10 116.9(7)
N11 C54 N12 122.9(10)
N10 C54 N12 120.1(10)
N11 C54 Y2 58.1(5)
N10 C54 Y2 58.9(5)
N12 C54 Y2 178.8(9)

loop_
_geom_bond_atom_site_label_1
_geom_bond_atom_site_label_2
_geom_bond_distance
Y1 N5 2.328(9)
Y1 N2 2.330(9)
Y1 C1 2.332(9)
Y1 N4 2.359(9)
Y1 N1 2.409(9)
Y1 C24 2.768(6)
Y1 C11 2.770(6)
Y2 N8 2.323(9)
Y2 N7 2.341(9)
Y2 N11 2.347(9)
Y2 C31 2.344(9)
Y2 N10 2.365(9)
Y2 C54 2.760(6)
Y2 C41 2.768(6)
N1 C11 1.289(12)
N1 C5 1.429(13)
N2 C11 1.376(12)
N2 C8 1.442(12)
N3 C11 1.461(10)
N3 Si1 1.752(10)
N3 Si2 1.745(9)
N4 C24 1.310(11)
N4 C18 1.482(13)
N5 C24 1.343(12)
N5 C21 1.459(13)
N6 C24 1.422(10)
N6 Si4 1.752(9)
N6 Si3 1.755(9)
N7 C41 1.335(12)
N7 C35 1.465(13)
N8 C41 1.330(12)
N8 C38 1.458(13)
N9 C41 1.447(10)
N9 Si6 1.736(10)
N9 Si5 1.776(10)
N10 C54 1.348(12)
N10 C48 1.440(12)
N11 C54 1.311(12)
N11 C51 1.439(12)
N12 C54 1.463(9)
N12 Si8 1.751(9)
N12 Si7 1.754(9)
Si1 C12 1.831(12)
Si1 C14 1.869(12)
Si1 C13 1.891(11)
Si2 C15 1.831(11)
Si2 C17 1.859(11)
Si2 C16 1.878(11)
Si3 C25 1.840(12)
Si3 C26 1.866(12)
Si3 C27 1.875(12)
Si4 C30 1.842(11)
Si4 C28 1.845(12)
Si4 C29 1.869(12)
Si5 C44 1.848(12)
Si5 C42 1.861(13)
Si5 C43 1.872(11)
Si6 C46 1.838(12)
Si6 C45 1.858(12)
Si6 C47 1.862(12)
Si7 C56 1.811(11)
Si7 C55 1.844(12)
Si7 C57 1.873(11)
Si8 C60 1.838(11)
Si8 C59 1.849(11)
Si8 C58 1.848(11)
C1 C2 1.480(6)
C1 C4 1.488(6)
C1 C3 1.490(6)
C5 C7 1.484(16)
C5 C6 1.554(17)
C8 C10 1.493(14)
C8 C9 1.525(14)
C18 C19 1.499(14)
C18 C20 1.509(14)
C21 C23 1.480(15)
C21 C22 1.533(14)
C31 C34 1.482(6)
C31 C32 1.483(6)
C31 C33 1.485(6)
C35 C37 1.513(15)
C35 C36 1.556(15)
C38 C40 1.522(17)
C38 C39 1.552(15)
C48 C50 1.488(14)
C48 C49 1.526(15)
C51 C52 1.498(14)
C51 C53 1.513(14)
